data_4348956
loop_
_publ_author_name
'Seco, Jose M.'
'Oyarzabal, Itziar'
'P\'erez-Y\'a\~nez, Sonia'
'Cepeda, Javier'
'Rodr\'iguez-Di\'eguez, Antonio'

_publ_contact_author
;
Javier Cepeda Ruiz. Departamento de Quimica Aplicada, 
Facultad de Quimica, Universidad del Pais Vasco, UPV/EHU,  
Paseo Manuel de Lardizabal, 3, E-20018, Donostia, Spain
;
_publ_section_title
;
 Designing Multifunctional 5-Cyanoisophthalate-Based Coordination Polymers
 as Single-Molecule Magnets, Adsorbents, and Luminescent Materials.
;
_journal_issue 21
_journal_name_full 'Inorganic chemistry'
_journal_page_first 11230
_journal_page_last 11248
_journal_paper_doi 10.1021/acs.inorgchem.6b01845
_journal_volume 55
_journal_year 2016
_chemical_compound_source 'synthesis as described'
_chemical_formula_moiety 'C18 H12 Cu3 N2 O12'
_chemical_formula_structural 'C18 H12 Cu3 N2 O12'
_chemical_formula_sum 'C18 H12 Cu3 N2 O12'
_chemical_formula_weight 638.92
_chemical_name_systematic
;
Poly{[di(mu-aqua)bis(mu3-5-cyanoisophthalato-kO:kO':kO'')
bis(mu3-hydroxido)tricopper(II)]} 
;
_space_group_crystal_system triclinic
_space_group_IT_number 2
_space_group_name_Hall '-P 1'
_space_group_name_H-M_alt 'P -1'
_atom_sites_solution_hydrogens geom
_atom_sites_solution_primary direct
_atom_sites_solution_secondary difmap
_audit_creation_method SHELXL97
_cell_angle_alpha 65.924(3)
_cell_angle_beta 81.885(3)
_cell_angle_gamma 86.470(3)
_cell_formula_units_Z 1
_cell_length_a 5.7384(5)
_cell_length_b 9.5708(9)
_cell_length_c 10.0605(9)
_cell_measurement_reflns_used 10507
_cell_measurement_temperature 100(2)
_cell_measurement_theta_max 28.729
_cell_measurement_theta_min 2.235
_cell_volume 499.41(8)
_computing_cell_refinement
;
CrysAlisPro, Agilent Technologies,
Version 1.171.35.15 (release 03-08-2011 CrysAlis171 .NET)
(compiled Aug  3 2011,13:03:54)
;
_computing_data_collection
;
CrysAlisPro, Agilent Technologies,
Version 1.171.35.15 (release 03-08-2011 CrysAlis171 .NET)
(compiled Aug  3 2011,13:03:54)
;
_computing_data_reduction
;
CrysAlisPro, Agilent Technologies,
Version 1.171.35.15 (release 03-08-2011 CrysAlis171 .NET)
(compiled Aug  3 2011,13:03:54)
;
_computing_molecular_graphics 'Ortep-3 (Farrugia, 1997)'
_computing_publication_material 'WinGX (Farrugia, 1999)'
_computing_structure_refinement 'SHELXL-97 (Sheldrick, 1997)'
_computing_structure_solution 'Sir92 (Altomare et al., 1993)'
_diffrn_ambient_temperature 100(2)
_diffrn_measured_fraction_theta_full 0.999
_diffrn_measured_fraction_theta_max 0.997
_diffrn_measurement_device_type 'Bruker Venture'
_diffrn_measurement_method \w
_diffrn_radiation_monochromator graphite
_diffrn_radiation_source 'fine-focus sealed tube'
_diffrn_radiation_type MoK\a
_diffrn_radiation_wavelength 0.71073
_diffrn_reflns_av_R_equivalents 0.0545
_diffrn_reflns_av_unetI/netI 0.0484
_diffrn_reflns_Laue_measured_fraction_full 0.999
_diffrn_reflns_Laue_measured_fraction_max 0.997
_diffrn_reflns_limit_h_max 7
_diffrn_reflns_limit_h_min -7
_diffrn_reflns_limit_k_max 12
_diffrn_reflns_limit_k_min -12
_diffrn_reflns_limit_l_max 13
_diffrn_reflns_limit_l_min -13
_diffrn_reflns_number 10507
_diffrn_reflns_point_group_measured_fraction_full 0.999
_diffrn_reflns_point_group_measured_fraction_max 0.997
_diffrn_reflns_theta_full 25.242
_diffrn_reflns_theta_max 28.729
_diffrn_reflns_theta_min 2.494
_diffrn_standards_decay_% 0
_diffrn_standards_interval_count 0
_diffrn_standards_interval_time 0
_diffrn_standards_number 0
_exptl_absorpt_coefficient_mu 3.241
_exptl_absorpt_correction_T_max 0.721
_exptl_absorpt_correction_T_min 0.515
_exptl_absorpt_correction_type numerical
_exptl_absorpt_process_details
;
CrysAlisPro, Agilent Technologies,
Version 1.171.35.15 (release 03-08-2011 CrysAlis171 .NET)
(compiled Aug  3 2011,13:03:54)
Analytical numeric absorption correction using a multifaceted crystal
model based on expressions derived by R.C. Clark & J.S. Reid.
(Clark, R. C. & Reid, J. S. (1995). Acta Cryst. A51, 887-897)
;
_exptl_crystal_colour colourless
_exptl_crystal_density_diffrn 2.124
_exptl_crystal_density_method none
_exptl_crystal_description prismatic
_exptl_crystal_F_000 317
_exptl_crystal_size_max 0.31
_exptl_crystal_size_mid 0.18
_exptl_crystal_size_min 0.10
_refine_diff_density_max 0.724
_refine_diff_density_min -0.732
_refine_diff_density_rms 0.130
_refine_ls_extinction_method none
_refine_ls_goodness_of_fit_ref 1.052
_refine_ls_hydrogen_treatment constr
_refine_ls_matrix_type full
_refine_ls_number_parameters 160
_refine_ls_number_reflns 2587
_refine_ls_number_restraints 0
_refine_ls_restrained_S_all 1.052
_refine_ls_R_factor_all 0.0585
_refine_ls_R_factor_gt 0.0373
_refine_ls_shift/su_max 0.000
_refine_ls_shift/su_mean 0.000
_refine_ls_structure_factor_coef Fsqd
_refine_ls_weighting_details 'w=1/[\s^2^(Fo^2^)+(0.0334P)^2^+0.8077P] where P=(Fo^2^+2Fc^2^)/3'
_refine_ls_weighting_scheme calc
_refine_ls_wR_factor_gt 0.0754
_refine_ls_wR_factor_ref 0.0819
_reflns_Friedel_coverage 0.000
_reflns_number_gt 2040
_reflns_number_total 2587
_reflns_threshold_expression 'I > 2\s(I)'
_cod_data_source_file ic6b01845_si_002.cif
_cod_data_source_block Compound1
_cod_database_code 4348956
_shelx_space_group_comment
;
The symmetry employed for this shelxl refinement is uniquely defined
by the following loop, which should always be used as a source of
symmetry information in preference to the above space-group names.
They are only intended as comments.
;
_shelxl_version_number 2014-3

loop_
_space_group_symop_operation_xyz
'x, y, z'
'-x, -y, -z'

loop_
_atom_site_label
_atom_site_type_symbol
_atom_site_fract_x
_atom_site_fract_y
_atom_site_fract_z
_atom_site_U_iso_or_equiv
_atom_site_adp_type
_atom_site_occupancy
_atom_site_site_symmetry_order
_atom_site_calc_flag
_atom_site_refinement_flags_posn
_atom_site_refinement_flags_adp
_atom_site_refinement_flags_occupancy
Cu1 Cu 0.51711(6) 0.84504(4) 0.12926(4) 0.00961(11) Uani 1 1 d . . .
Cu2 Cu 1.0000 1.0000 0.0000 0.01017(13) Uani 1 2 d S . P
C1A C 0.9562(5) 0.7463(3) 0.4629(3) 0.0096(6) Uani 1 1 d . . .
C11A C 0.8833(5) 0.8163(3) 0.3122(3) 0.0102(6) Uani 1 1 d . . .
O11A O 0.6838(4) 0.7801(3) 0.2997(2) 0.0151(5) Uani 1 1 d . . .
O12A O 1.0278(4) 0.9056(3) 0.2101(2) 0.0144(5) Uani 1 1 d . . .
C2A C 0.8361(5) 0.6184(3) 0.5695(3) 0.0100(6) Uani 1 1 d . . .
H2A H 0.7132 0.5777 0.5458 0.012 Uiso 1 1 calc R U .
C3A C 0.8986(5) 0.5510(3) 0.7115(3) 0.0096(6) Uani 1 1 d . . .
C31A C 0.2311(5) 0.5882(4) 0.1738(3) 0.0110(6) Uani 1 1 d . . .
O31A O 0.3686(4) 0.6485(3) 0.2250(2) 0.0158(5) Uani 1 1 d . . .
O32A O 0.1960(4) 0.6343(3) 0.0439(2) 0.0137(5) Uani 1 1 d . . .
C4A C 1.0826(5) 0.6126(3) 0.7467(3) 0.0106(6) Uani 1 1 d . . .
H4A H 1.1260 0.5686 0.8409 0.013 Uiso 1 1 calc R U .
C5A C 1.2013(5) 0.7412(3) 0.6395(3) 0.0104(6) Uani 1 1 d . . .
C51A C 1.3892(6) 0.8055(4) 0.6791(3) 0.0128(6) Uani 1 1 d . . .
N51A N 1.5338(5) 0.8543(3) 0.7144(3) 0.0185(6) Uani 1 1 d . . .
C6A C 1.1420(5) 0.8085(3) 0.4967(3) 0.0106(6) Uani 1 1 d . . .
H6A H 1.2243 0.8928 0.4257 0.013 Uiso 1 1 calc R U .
O1W O 0.8029(4) 0.7887(3) -0.0269(2) 0.0157(5) Uani 1 1 d . . .
O1 O 1.3323(4) 0.9486(2) -0.0366(2) 0.0090(4) Uani 1 1 d . . .
H11W H 0.7527 0.7953 -0.1051 0.013 Uiso 1 1 d . U .
H12W H 0.9210 0.7264 -0.0171 0.013 Uiso 1 1 d . U .
H1 H 1.3480 0.8751 -0.0824 0.013 Uiso 1 1 d . U .

loop_
_atom_site_aniso_label
_atom_site_aniso_U_11
_atom_site_aniso_U_22
_atom_site_aniso_U_33
_atom_site_aniso_U_23
_atom_site_aniso_U_13
_atom_site_aniso_U_12
Cu1 0.0091(2) 0.01032(19) 0.00720(19) 0.00043(14) -0.00453(14) -0.00407(14)
Cu2 0.0072(3) 0.0146(3) 0.0059(3) -0.0003(2) -0.00297(19) -0.0022(2)
C1A 0.0099(15) 0.0096(14) 0.0081(14) -0.0018(11) -0.0023(11) -0.0018(11)
C11A 0.0130(15) 0.0107(14) 0.0073(14) -0.0036(11) -0.0023(11) -0.0003(12)
O11A 0.0148(12) 0.0168(12) 0.0100(11) 0.0016(9) -0.0088(9) -0.0074(9)
O12A 0.0115(11) 0.0196(12) 0.0073(10) 0.0005(9) -0.0035(8) -0.0039(9)
C2A 0.0081(14) 0.0121(15) 0.0107(14) -0.0044(12) -0.0038(11) -0.0015(11)
C3A 0.0100(15) 0.0104(14) 0.0093(14) -0.0037(12) -0.0048(11) -0.0005(11)
C31A 0.0093(15) 0.0134(15) 0.0089(14) -0.0025(12) -0.0030(11) 0.0000(12)
O31A 0.0177(12) 0.0153(11) 0.0113(11) 0.0008(9) -0.0074(9) -0.0084(9)
O32A 0.0143(11) 0.0166(11) 0.0088(11) -0.0022(9) -0.0048(9) -0.0037(9)
C4A 0.0115(15) 0.0138(15) 0.0068(14) -0.0035(12) -0.0035(11) -0.0015(12)
C5A 0.0090(14) 0.0125(15) 0.0119(15) -0.0060(12) -0.0039(11) -0.0026(12)
C51A 0.0139(16) 0.0141(15) 0.0119(15) -0.0058(12) -0.0038(12) -0.0031(12)
N51A 0.0172(15) 0.0236(16) 0.0159(14) -0.0082(12) -0.0029(11) -0.0055(12)
C6A 0.0106(15) 0.0130(15) 0.0074(14) -0.0032(12) -0.0012(11) -0.0026(12)
O1W 0.0155(12) 0.0198(12) 0.0143(11) -0.0089(10) -0.0061(9) 0.0042(9)
O1 0.0086(10) 0.0094(10) 0.0087(10) -0.0025(8) -0.0032(8) -0.0021(8)

loop_
_atom_type_symbol
_atom_type_description
_atom_type_scat_dispersion_real
_atom_type_scat_dispersion_imag
_atom_type_scat_source
C C 0.0033 0.0016 'International Tables Vol C Tables 4.2.6.8 and 6.1.1.4'
H H 0.0000 0.0000 'International Tables Vol C Tables 4.2.6.8 and 6.1.1.4'
N N 0.0061 0.0033 'International Tables Vol C Tables 4.2.6.8 and 6.1.1.4'
O O 0.0106 0.0060 'International Tables Vol C Tables 4.2.6.8 and 6.1.1.4'
Cu Cu 0.3201 1.2651 'International Tables Vol C Tables 4.2.6.8 and 6.1.1.4'

loop_
_geom_angle_atom_site_label_1
_geom_angle_atom_site_label_2
_geom_angle_atom_site_label_3
_geom_angle
_geom_angle_site_symmetry_1
_geom_angle_site_symmetry_3
O31A Cu1 O11A 85.52(9) . .
O31A Cu1 O1 101.72(9) . 1_455
O11A Cu1 O1 168.41(9) . 1_455
O31A Cu1 O1 177.72(9) . 2_775
O11A Cu1 O1 93.16(9) . 2_775
O1 Cu1 O1 79.30(9) 1_455 2_775
O31A Cu1 O1W 98.50(9) . .
O11A Cu1 O1W 98.74(9) . .
O1 Cu1 O1W 89.20(8) 1_455 .
O1 Cu1 O1W 83.52(8) 2_775 .
O12A Cu2 O12A 180.0 . 2_775
O12A Cu2 O1 91.96(9) . 2_775
O12A Cu2 O1 88.04(9) 2_775 2_775
O12A Cu2 O1 88.05(9) . .
O12A Cu2 O1 91.95(9) 2_775 .
O1 Cu2 O1 180.0 2_775 .
C2A C1A C6A 120.4(3) . .
C2A C1A C11A 119.3(3) . .
C6A C1A C11A 120.4(3) . .
O11A C11A O12A 126.4(3) . .
O11A C11A C1A 116.3(3) . .
O12A C11A C1A 117.3(3) . .
C11A O11A Cu1 130.4(2) . .
C11A O12A Cu2 127.5(2) . .
C3A C2A C1A 120.7(3) . .
C3A C2A H2A 119.6 . .
C1A C2A H2A 119.6 . .
C4A C3A C2A 119.4(3) . .
C4A C3A C31A 120.1(3) . 2_666
C2A C3A C31A 120.5(3) . 2_666
O32A C31A O31A 126.3(3) . .
O32A C31A C3A 119.7(3) . 2_666
O31A C31A C3A 114.0(3) . 2_666
C31A O31A Cu1 127.9(2) . .
C3A C4A C5A 119.5(3) . .
C3A C4A H4A 120.3 . .
C5A C4A H4A 120.3 . .
C6A C5A C4A 121.5(3) . .
C6A C5A C51A 119.8(3) . .
C4A C5A C51A 118.7(3) . .
N51A C51A C5A 177.9(3) . .
C5A C6A C1A 118.4(3) . .
C5A C6A H6A 120.8 . .
C1A C6A H6A 120.8 . .
Cu1 O1W H11W 112.8 . .
Cu1 O1W H12W 135.9 . .
H11W O1W H12W 104.3 . .
Cu2 O1 Cu1 120.25(10) . 1_655
Cu2 O1 Cu1 102.08(9) . 2_775
Cu1 O1 Cu1 100.70(9) 1_655 2_775
Cu2 O1 H1 110.5 . .
Cu1 O1 H1 100.9 1_655 .
Cu1 O1 H1 123.5 2_775 .

loop_
_geom_bond_atom_site_label_1
_geom_bond_atom_site_label_2
_geom_bond_distance
_geom_bond_site_symmetry_2
Cu1 O31A 1.918(2) .
Cu1 O11A 1.939(2) .
Cu1 O1 1.978(2) 1_455
Cu1 O1 1.999(2) 2_775
Cu1 O1W 2.303(2) .
Cu2 O12A 1.957(2) .
Cu2 O12A 1.957(2) 2_775
Cu2 O1 1.961(2) 2_775
Cu2 O1 1.961(2) .
C1A C2A 1.396(4) .
C1A C6A 1.397(4) .
C1A C11A 1.496(4) .
C11A O11A 1.254(4) .
C11A O12A 1.266(4) .
C2A C3A 1.396(4) .
C2A H2A 0.9300 .
C3A C4A 1.394(4) .
C3A C31A 1.512(4) 2_666
C31A O32A 1.240(4) .
C31A O31A 1.279(4) .
C31A C3A 1.512(4) 2_666
C4A C5A 1.398(4) .
C4A H4A 0.9300 .
C5A C6A 1.397(4) .
C5A C51A 1.451(4) .
C51A N51A 1.140(4) .
C6A H6A 0.9300 .
O1W H11W 0.8526 .
O1W H12W 0.8639 .
O1 Cu1 1.978(2) 1_655
O1 Cu1 1.999(2) 2_775
O1 H1 0.9800 .

loop_
_geom_hbond_atom_site_label_D
_geom_hbond_atom_site_label_H
_geom_hbond_atom_site_label_A
_geom_hbond_distance_DH
_geom_hbond_distance_HA
_geom_hbond_distance_DA
_geom_hbond_angle_DHA
_geom_hbond_site_symmetry_A
O1W H11W N51A 0.85 2.22 3.039(3) 161.9 1_454
O1W H12W O32A 0.86 1.82 2.639(3) 158.1 1_655
O1 H1 N51A 0.98 2.25 3.053(4) 138.9 1_554
O1 H1 O32A 0.98 2.29 2.905(3) 120.1 1_655
